data_7212428
loop_
_publ_author_name
'Zheng, Xiao-Feng'
'Zhu, Long-Guan'

_publ_section_title
;
 Diverse structural assemblies and variable conductivities of
 silver-hexamethylenetetramine coordination polymers with 2-, 3-, and
 4-sulfobenzoate ligands
;
_journal_issue 10
_journal_name_full CrystEngComm
_journal_page_first 2878
_journal_paper_doi 10.1039/c000028k
_journal_volume 12
_journal_year 2010
_chemical_formula_moiety 'C19 H30 Ag3 N8 O6 S, N O3, 3(H2 O)'
_chemical_formula_sum 'C19 H36 Ag3 N9 O12 S'
_chemical_formula_weight 938.24
_chemical_name_systematic
;
?
;
_space_group_IT_number 61
_symmetry_cell_setting orthorhombic
_symmetry_space_group_name_Hall '-P 2ac 2ab'
_symmetry_space_group_name_H-M 'P b c a'
_atom_sites_solution_hydrogens geom
_atom_sites_solution_primary direct
_atom_sites_solution_secondary difmap
_audit_creation_method SHELXL-97
_cell_angle_alpha 90.00
_cell_angle_beta 90.00
_cell_angle_gamma 90.00
_cell_formula_units_Z 8
_cell_length_a 12.3001(10)
_cell_length_b 11.1003(9)
_cell_length_c 43.003(4)
_cell_measurement_reflns_used 5820
_cell_measurement_temperature 295(2)
_cell_measurement_theta_max 26.42
_cell_measurement_theta_min 2.52
_cell_volume 5871.4(9)
_computing_cell_refinement 'SMART (Bruker, 2002)'
_computing_data_collection 'SMART (Bruker, 2002)'
_computing_data_reduction SAINT
_computing_molecular_graphics 'Ortep-3 for Windows (Farrugia, 1997)'
_computing_publication_material 'WinGX (Farrugia, 1999)'
_computing_structure_refinement 'SHELXL-97 (Sheldrick, 1997)'
_computing_structure_solution 'SHELXS-97 (Sheldrick, 1997)'
_diffrn_ambient_temperature 295(2)
_diffrn_measured_fraction_theta_full 1.000
_diffrn_measured_fraction_theta_max 1.000
_diffrn_measurement_device_type 'Bruker APEX area-detector diffractometer'
_diffrn_measurement_method '\f and \w scan'
_diffrn_radiation_monochromator graphite
_diffrn_radiation_source 'fine-focus sealed tube'
_diffrn_radiation_type MoK\a
_diffrn_radiation_wavelength 0.71073
_diffrn_reflns_av_R_equivalents 0.0532
_diffrn_reflns_av_sigmaI/netI 0.0379
_diffrn_reflns_limit_h_max 14
_diffrn_reflns_limit_h_min -14
_diffrn_reflns_limit_k_max 13
_diffrn_reflns_limit_k_min -13
_diffrn_reflns_limit_l_max 51
_diffrn_reflns_limit_l_min -31
_diffrn_reflns_number 29189
_diffrn_reflns_theta_full 25.20
_diffrn_reflns_theta_max 25.20
_diffrn_reflns_theta_min 1.91
_diffrn_standards_number 0
_exptl_absorpt_coefficient_mu 2.128
_exptl_absorpt_correction_T_max 0.741
_exptl_absorpt_correction_T_min 0.652
_exptl_absorpt_correction_type multi-scan
_exptl_absorpt_process_details 'SADABS (Bruker, 2002)'
_exptl_crystal_colour colorless
_exptl_crystal_density_diffrn 2.123
_exptl_crystal_density_method 'not measured'
_exptl_crystal_description block
_exptl_crystal_F_000 3728
_exptl_crystal_size_max 0.22
_exptl_crystal_size_mid 0.20
_exptl_crystal_size_min 0.15
_refine_diff_density_max 0.679
_refine_diff_density_min -0.821
_refine_diff_density_rms 0.135
_refine_ls_extinction_method none
_refine_ls_goodness_of_fit_ref 1.060
_refine_ls_hydrogen_treatment constr
_refine_ls_matrix_type full
_refine_ls_number_parameters 397
_refine_ls_number_reflns 5286
_refine_ls_number_restraints 0
_refine_ls_restrained_S_all 1.060
_refine_ls_R_factor_all 0.0503
_refine_ls_R_factor_gt 0.0364
_refine_ls_shift/su_max 0.002
_refine_ls_shift/su_mean <0.001
_refine_ls_structure_factor_coef Fsqd
_refine_ls_weighting_details 'calc w=1/[\s^2^(Fo^2^)+(0.0520P)^2^+4.5503P] where P=(Fo^2^+2Fc^2^)/3'
_refine_ls_weighting_scheme calc
_refine_ls_wR_factor_gt 0.0920
_refine_ls_wR_factor_ref 0.1014
_reflns_number_gt 4225
_reflns_number_total 5286
_reflns_threshold_expression >2sigma(I)
_cod_data_source_file c000028k.txt
_cod_data_source_block 4-sb-complex-3
_cod_depositor_comments
;
The following automatic conversions were performed:

'_symmetry_cell_setting' value 'Orthorhombic' changed to
'orthorhombic' according to
/home/saulius/struct/CIF-dictionaries/cif_core.dic dictionary named
'cif_core.dic' version 2.4.2 from 2011-04-26.

Automatic conversion script
Id: cif_fix_values 1891 2012-01-12 08:04:46Z andrius 
;
_cod_original_sg_symbol_H-M Pbca
_cod_database_code 7212428

loop_
_symmetry_equiv_pos_as_xyz
'x, y, z'
'-x+1/2, -y, z+1/2'
'x+1/2, -y+1/2, -z'
'-x, y+1/2, -z+1/2'
'-x, -y, -z'
'x-1/2, y, -z-1/2'
'-x-1/2, y-1/2, z'
'x, -y-1/2, z-1/2'

loop_
_atom_site_label
_atom_site_type_symbol
_atom_site_fract_x
_atom_site_fract_y
_atom_site_fract_z
_atom_site_U_iso_or_equiv
_atom_site_adp_type
_atom_site_occupancy
_atom_site_symmetry_multiplicity
_atom_site_calc_flag
_atom_site_refinement_flags
Ag1 Ag -0.88468(3) 0.50340(4) 0.018105(9) 0.03620(13) Uani 1 1 d .
Ag2 Ag -0.59666(4) 0.34292(4) 0.132062(9) 0.03898(14) Uani 1 1 d .
Ag3 Ag -0.86923(3) 0.31698(3) -0.254201(9) 0.02537(12) Uani 1 1 d .
S1 S -0.73850(10) 0.38729(11) -0.18313(3) 0.0295(3) Uani 1 1 d .
O1 O -0.8310(3) 0.4469(4) -0.03014(8) 0.0482(10) Uani 1 1 d .
O2 O -0.9659(3) 0.5617(3) -0.04821(8) 0.0438(9) Uani 1 1 d .
O3 O -0.8311(3) 0.4142(3) -0.20282(7) 0.0366(8) Uani 1 1 d .
O4 O -0.7098(3) 0.2605(3) -0.18310(9) 0.0515(10) Uani 1 1 d .
O5 O -0.6458(3) 0.4631(4) -0.18969(10) 0.0497(10) Uani 1 1 d .
O6 O -0.6648(4) -0.0933(4) 0.13488(9) 0.0551(11) Uani 1 1 d .
O7 O -0.6761(4) 0.1009(4) 0.13599(10) 0.0585(12) Uani 1 1 d .
O8 O -0.6064(3) 0.0037(3) 0.17470(10) 0.0439(10) Uani 1 1 d .
O1W O -0.3820(5) 0.3522(7) 0.13310(18) 0.132(3) Uani 1 1 d .
O2W O -0.5244(3) 0.7541(4) 0.18234(10) 0.0566(11) Uani 1 1 d .
O3W O -0.5933(4) 0.6166(4) 0.12708(11) 0.0698(14) Uani 1 1 d .
O4W O -0.5422(4) 0.7138(4) 0.06645(10) 0.0713(14) Uani 1 1 d .
N1 N -0.7179(3) 0.4003(3) 0.03597(9) 0.0256(9) Uani 1 1 d .
N2 N -0.6069(3) 0.3384(3) 0.08042(9) 0.0252(9) Uani 1 1 d .
N3 N -0.6197(3) 0.2088(4) 0.03422(9) 0.0274(9) Uani 1 1 d .
N4 N -0.5211(3) 0.3998(4) 0.03175(10) 0.0332(10) Uani 1 1 d .
N5 N -0.6053(3) 0.3470(3) 0.18402(9) 0.0189(8) Uani 1 1 d .
N6 N -0.7137(3) 0.2846(3) 0.22907(8) 0.0180(8) Uani 1 1 d .
N7 N -0.5154(3) 0.2894(3) 0.23266(8) 0.0193(8) Uani 1 1 d .
N8 N -0.6187(3) 0.4779(3) 0.22971(9) 0.0166(8) Uani 1 1 d .
N9 N -0.6478(4) 0.0032(4) 0.14806(11) 0.0352(10) Uani 1 1 d .
C1 C -0.8825(4) 0.4972(5) -0.05164(13) 0.0332(12) Uani 1 1 d .
C2 C -0.8450(4) 0.4751(5) -0.08447(12) 0.0359(12) Uani 1 1 d .
C3 C -0.9001(4) 0.5199(5) -0.10965(12) 0.0390(13) Uani 1 1 d .
H3 H -0.9605 0.5687 -0.1064 0.047 Uiso 1 1 calc R
C4 C -0.8682(4) 0.4947(5) -0.13958(12) 0.0377(13) Uani 1 1 d .
H4 H -0.9063 0.5265 -0.1564 0.045 Uiso 1 1 calc R
C5 C -0.7797(4) 0.4220(5) -0.14447(12) 0.0369(13) Uani 1 1 d .
C6 C -0.7198(6) 0.3784(8) -0.12004(15) 0.089(3) Uani 1 1 d .
H6 H -0.6581 0.3319 -0.1236 0.107 Uiso 1 1 calc R
C7 C -0.7530(6) 0.4049(8) -0.09003(15) 0.082(3) Uani 1 1 d .
H7 H -0.7133 0.3754 -0.0733 0.098 Uiso 1 1 calc R
C8 C -0.7081(4) 0.4000(4) 0.06998(11) 0.0276(11) Uani 1 1 d .
H8A H -0.7706 0.3595 0.0789 0.033 Uiso 1 1 calc R
H8B H -0.7079 0.4824 0.0775 0.033 Uiso 1 1 calc R
C9 C -0.7192(4) 0.2747(4) 0.02493(11) 0.0290(11) Uani 1 1 d .
H9A H -0.7253 0.2740 0.0024 0.035 Uiso 1 1 calc R
H9B H -0.7823 0.2338 0.0334 0.035 Uiso 1 1 calc R
C10 C -0.6217(4) 0.4605(5) 0.02244(13) 0.0336(12) Uani 1 1 d .
H10A H -0.6274 0.4601 -0.0001 0.040 Uiso 1 1 calc R
H10B H -0.6196 0.5437 0.0293 0.040 Uiso 1 1 calc R
C11 C -0.6101(4) 0.2128(4) 0.06845(11) 0.0290(11) Uani 1 1 d .
H11A H -0.5444 0.1712 0.0747 0.035 Uiso 1 1 calc R
H11B H -0.6715 0.1710 0.0776 0.035 Uiso 1 1 calc R
C12 C -0.5245(4) 0.2756(5) 0.02070(11) 0.0335(12) Uani 1 1 d .
H12A H -0.4577 0.2349 0.0265 0.040 Uiso 1 1 calc R
H12B H -0.5298 0.2751 -0.0018 0.040 Uiso 1 1 calc R
C13 C -0.5122(4) 0.3992(5) 0.06552(11) 0.0329(12) Uani 1 1 d .
H13A H -0.5076 0.4815 0.0730 0.039 Uiso 1 1 calc R
H13B H -0.4459 0.3580 0.0715 0.039 Uiso 1 1 calc R
C15 C -0.5080(3) 0.2877(4) 0.19821(10) 0.0189(9) Uani 1 1 d .
H15A H -0.5032 0.2050 0.1910 0.023 Uiso 1 1 calc R
H15B H -0.4426 0.3295 0.1917 0.023 Uiso 1 1 calc R
C14 C -0.7041(3) 0.2824(4) 0.19502(10) 0.0209(10) Uani 1 1 d .
H14A H -0.7680 0.3195 0.1859 0.025 Uiso 1 1 calc R
H14B H -0.7012 0.1994 0.1880 0.025 Uiso 1 1 calc R
C16 C -0.6103(3) 0.4734(4) 0.19563(11) 0.0218(10) Uani 1 1 d .
H16A H -0.5454 0.5163 0.1891 0.026 Uiso 1 1 calc R
H16B H -0.6727 0.5136 0.1865 0.026 Uiso 1 1 calc R
C17 C -0.6156(3) 0.2266(4) 0.24217(11) 0.0199(10) Uani 1 1 d .
H17A H -0.6206 0.2264 0.2647 0.024 Uiso 1 1 calc R
H17B H -0.6124 0.1435 0.2352 0.024 Uiso 1 1 calc R
C18 C -0.5220(3) 0.4171(4) 0.24310(10) 0.0201(10) Uani 1 1 d .
H18A H -0.5260 0.4198 0.2656 0.024 Uiso 1 1 calc R
H18B H -0.4567 0.4596 0.2367 0.024 Uiso 1 1 calc R
C19 C -0.7177(3) 0.4124(4) 0.23959(11) 0.0204(10) Uani 1 1 d .
H19A H -0.7814 0.4514 0.2309 0.024 Uiso 1 1 calc R
H19B H -0.7238 0.4150 0.2621 0.024 Uiso 1 1 calc R

loop_
_atom_site_aniso_label
_atom_site_aniso_U_11
_atom_site_aniso_U_22
_atom_site_aniso_U_33
_atom_site_aniso_U_23
_atom_site_aniso_U_13
_atom_site_aniso_U_12
Ag1 0.0412(3) 0.0416(3) 0.0258(2) -0.00532(17) 0.00385(18) 0.00595(17)
Ag2 0.0496(3) 0.0511(3) 0.0163(2) -0.00184(18) -0.00177(18) 0.0026(2)
Ag3 0.0211(2) 0.0233(2) 0.0317(2) 0.00163(15) 0.00701(15) 0.00073(13)
S1 0.0270(6) 0.0424(7) 0.0191(6) -0.0019(5) 0.0043(5) -0.0039(5)
O1 0.052(2) 0.075(3) 0.017(2) -0.0033(19) 0.0008(19) 0.014(2)
O2 0.043(2) 0.055(2) 0.033(2) 0.0047(18) 0.0171(18) 0.0089(19)
O3 0.0361(19) 0.053(2) 0.0204(19) -0.0006(16) -0.0040(16) -0.0079(17)
O4 0.073(3) 0.040(2) 0.041(2) 0.0016(18) 0.008(2) 0.011(2)
O5 0.034(2) 0.065(3) 0.050(3) -0.010(2) 0.0090(19) -0.0194(19)
O6 0.077(3) 0.043(2) 0.045(3) -0.011(2) -0.004(2) -0.006(2)
O7 0.087(3) 0.040(2) 0.049(3) 0.012(2) 0.006(2) 0.004(2)
O8 0.042(2) 0.052(3) 0.038(2) -0.0041(19) -0.0059(19) -0.0027(17)
O1W 0.087(5) 0.177(8) 0.133(7) 0.025(6) 0.004(4) -0.012(4)
O2W 0.048(2) 0.051(2) 0.071(3) 0.012(2) -0.005(2) 0.003(2)
O3W 0.095(4) 0.062(3) 0.052(3) 0.006(2) 0.008(3) -0.005(3)
O4W 0.106(4) 0.050(3) 0.057(3) 0.002(2) -0.022(3) -0.017(3)
N1 0.029(2) 0.027(2) 0.021(2) 0.0000(16) -0.0015(17) 0.0012(17)
N2 0.029(2) 0.027(2) 0.019(2) -0.0004(17) -0.0021(17) 0.0002(17)
N3 0.034(2) 0.029(2) 0.019(2) 0.0009(17) -0.0005(18) 0.0006(17)
N4 0.032(2) 0.036(2) 0.031(2) 0.0026(19) 0.004(2) -0.0039(19)
N5 0.0162(18) 0.0240(19) 0.016(2) -0.0008(16) 0.0010(15) 0.0002(15)
N6 0.0149(17) 0.0185(18) 0.021(2) 0.0023(15) 0.0010(16) -0.0013(14)
N7 0.0169(18) 0.0224(19) 0.019(2) 0.0012(15) -0.0013(16) -0.0005(15)
N8 0.0149(18) 0.0170(18) 0.018(2) 0.0007(15) -0.0016(15) 0.0008(13)
N9 0.037(2) 0.036(3) 0.032(3) -0.003(2) 0.012(2) -0.003(2)
C1 0.030(3) 0.045(3) 0.025(3) -0.001(2) 0.004(2) -0.003(2)
C2 0.031(3) 0.054(3) 0.023(3) 0.000(2) 0.003(2) 0.003(2)
C3 0.032(3) 0.059(4) 0.026(3) -0.002(3) 0.002(2) 0.018(3)
C4 0.036(3) 0.056(4) 0.021(3) 0.007(2) -0.003(2) 0.013(3)
C5 0.030(3) 0.058(4) 0.023(3) -0.005(2) 0.004(2) 0.009(2)
C6 0.070(5) 0.172(8) 0.025(3) 0.005(4) 0.004(3) 0.083(5)
C7 0.076(5) 0.146(7) 0.024(3) 0.003(4) -0.003(3) 0.067(5)
C8 0.028(3) 0.033(3) 0.022(3) -0.003(2) 0.000(2) 0.002(2)
C9 0.035(3) 0.033(3) 0.018(2) 0.001(2) -0.002(2) -0.003(2)
C10 0.038(3) 0.033(3) 0.029(3) 0.008(2) 0.003(2) 0.000(2)
C11 0.041(3) 0.025(2) 0.020(3) 0.003(2) 0.001(2) 0.002(2)
C12 0.033(3) 0.045(3) 0.023(3) 0.000(2) 0.007(2) 0.004(2)
C13 0.033(3) 0.033(3) 0.032(3) -0.004(2) 0.000(2) -0.002(2)
C15 0.017(2) 0.023(2) 0.017(2) 0.0005(18) 0.0009(18) 0.0020(17)
C14 0.015(2) 0.023(2) 0.024(2) -0.0033(19) -0.0035(19) -0.0032(18)
C16 0.021(2) 0.023(2) 0.021(2) 0.005(2) -0.0009(19) -0.0015(18)
C17 0.014(2) 0.020(2) 0.026(3) 0.0011(19) 0.0012(19) -0.0017(17)
C18 0.016(2) 0.022(2) 0.023(2) 0.0001(19) -0.0064(19) -0.0008(18)
C19 0.013(2) 0.022(2) 0.025(3) -0.0026(19) 0.0060(19) -0.0003(17)

loop_
_atom_type_symbol
_atom_type_description
_atom_type_scat_dispersion_real
_atom_type_scat_dispersion_imag
_atom_type_scat_source
C C 0.0033 0.0016 'International Tables Vol C Tables 4.2.6.8 and 6.1.1.4'
H H 0.0000 0.0000 'International Tables Vol C Tables 4.2.6.8 and 6.1.1.4'
Ag Ag -0.8971 1.1015 'International Tables Vol C Tables 4.2.6.8 and 6.1.1.4'
N N 0.0061 0.0033 'International Tables Vol C Tables 4.2.6.8 and 6.1.1.4'
O O 0.0106 0.0060 'International Tables Vol C Tables 4.2.6.8 and 6.1.1.4'
S S 0.1246 0.1234 'International Tables Vol C Tables 4.2.6.8 and 6.1.1.4'

loop_
_geom_angle_atom_site_label_1
_geom_angle_atom_site_label_2
_geom_angle_atom_site_label_3
_geom_angle
_geom_angle_site_symmetry_1
_geom_angle_site_symmetry_3
O1 Ag1 O2 130.09(15) . 5_365
O1 Ag1 N3 121.62(15) . 7_465
O2 Ag1 N3 98.69(13) 5_365 7_465
O1 Ag1 N1 85.12(13) . .
O2 Ag1 N1 109.49(13) 5_365 .
N3 Ag1 N1 109.50(13) 7_465 .
O1 Ag1 Ag1 78.95(10) . 5_365
O2 Ag1 Ag1 64.82(9) 5_365 5_365
N3 Ag1 Ag1 100.48(9) 7_465 5_365
N1 Ag1 Ag1 150.02(9) . 5_365
N2 Ag2 N5 174.04(13) . .
N6 Ag3 N7 120.48(12) 8_565 3_455
N6 Ag3 N8 115.03(12) 8_565 2_364
N7 Ag3 N8 123.26(11) 3_455 2_364
N6 Ag3 O3 109.09(12) 8_565 .
N7 Ag3 O3 90.69(12) 3_455 .
N8 Ag3 O3 81.72(12) 2_364 .
O5 S1 O3 112.7(2) . .
O5 S1 O4 111.9(2) . .
O3 S1 O4 113.0(2) . .
O5 S1 C5 106.3(3) . .
O3 S1 C5 106.1(2) . .
O4 S1 C5 106.2(2) . .
C1 O1 Ag1 113.9(3) . .
C1 O2 Ag1 121.6(3) . 5_365
S1 O3 Ag3 125.0(2) . .
C8 N1 C9 108.7(4) . .
C8 N1 C10 109.1(4) . .
C9 N1 C10 108.0(4) . .
C8 N1 Ag1 112.3(3) . .
C9 N1 Ag1 109.2(3) . .
C10 N1 Ag1 109.5(3) . .
C11 N2 C8 107.7(4) . .
C11 N2 C13 107.2(4) . .
C8 N2 C13 108.4(4) . .
C11 N2 Ag2 111.6(3) . .
C8 N2 Ag2 109.7(3) . .
C13 N2 Ag2 112.0(3) . .
C11 N3 C9 108.7(4) . .
C11 N3 C12 108.0(4) . .
C9 N3 C12 107.2(4) . .
C11 N3 Ag1 108.5(3) . 7_455
C9 N3 Ag1 114.4(3) . 7_455
C12 N3 Ag1 110.0(3) . 7_455
C13 N4 C12 108.8(4) . .
C13 N4 C10 109.7(4) . .
C12 N4 C10 108.7(4) . .
C14 N5 C16 108.3(3) . .
C14 N5 C15 108.2(3) . .
C16 N5 C15 108.1(3) . .
C14 N5 Ag2 110.3(3) . .
C16 N5 Ag2 110.8(3) . .
C15 N5 Ag2 111.1(2) . .
C14 N6 C17 107.8(3) . .
C14 N6 C19 108.7(3) . .
C17 N6 C19 109.0(3) . .
C14 N6 Ag3 111.4(2) . 8_566
C17 N6 Ag3 109.9(2) . 8_566
C19 N6 Ag3 109.8(2) . 8_566
C17 N7 C15 108.8(3) . .
C17 N7 C18 108.7(3) . .
C15 N7 C18 108.4(3) . .
C17 N7 Ag3 107.1(2) . 3
C15 N7 Ag3 110.0(2) . 3
C18 N7 Ag3 113.7(2) . 3
C16 N8 C19 109.1(3) . .
C16 N8 C18 108.4(3) . .
C19 N8 C18 109.0(3) . .
C16 N8 Ag3 109.0(2) . 2_365
C19 N8 Ag3 109.5(2) . 2_365
C18 N8 Ag3 111.8(2) . 2_365
O6 N9 O7 121.1(5) . .
O6 N9 O8 119.6(5) . .
O7 N9 O8 119.2(4) . .
O1 C1 O2 125.4(5) . .
O1 C1 C2 117.7(5) . .
O2 C1 C2 116.8(5) . .
C3 C2 C7 117.9(5) . .
C3 C2 C1 122.0(5) . .
C7 C2 C1 120.0(5) . .
C2 C3 C4 121.6(5) . .
C2 C3 H3 119.2 . .
C4 C3 H3 119.2 . .
C5 C4 C3 119.4(5) . .
C5 C4 H4 120.3 . .
C3 C4 H4 120.3 . .
C4 C5 C6 121.1(5) . .
C4 C5 S1 119.8(4) . .
C6 C5 S1 119.1(4) . .
C5 C6 C7 118.7(6) . .
C5 C6 H6 120.7 . .
C7 C6 H6 120.7 . .
C6 C7 C2 121.2(6) . .
C6 C7 H7 119.4 . .
C2 C7 H7 119.4 . .
N1 C8 N2 111.7(4) . .
N1 C8 H8A 109.3 . .
N2 C8 H8A 109.3 . .
N1 C8 H8B 109.3 . .
N2 C8 H8B 109.3 . .
H8A C8 H8B 107.9 . .
N1 C9 N3 111.8(4) . .
N1 C9 H9A 109.2 . .
N3 C9 H9A 109.2 . .
N1 C9 H9B 109.2 . .
N3 C9 H9B 109.2 . .
H9A C9 H9B 107.9 . .
N4 C10 N1 111.2(4) . .
N4 C10 H10A 109.4 . .
N1 C10 H10A 109.4 . .
N4 C10 H10B 109.4 . .
N1 C10 H10B 109.4 . .
H10A C10 H10B 108.0 . .
N3 C11 N2 112.0(4) . .
N3 C11 H11A 109.2 . .
N2 C11 H11A 109.2 . .
N3 C11 H11B 109.2 . .
N2 C11 H11B 109.2 . .
H11A C11 H11B 107.9 . .
N4 C12 N3 111.3(4) . .
N4 C12 H12A 109.4 . .
N3 C12 H12A 109.4 . .
N4 C12 H12B 109.4 . .
N3 C12 H12B 109.4 . .
H12A C12 H12B 108.0 . .
N4 C13 N2 111.9(4) . .
N4 C13 H13A 109.2 . .
N2 C13 H13A 109.2 . .
N4 C13 H13B 109.2 . .
N2 C13 H13B 109.2 . .
H13A C13 H13B 107.9 . .
N7 C15 N5 110.7(3) . .
N7 C15 H15A 109.5 . .
N5 C15 H15A 109.5 . .
N7 C15 H15B 109.5 . .
N5 C15 H15B 109.5 . .
H15A C15 H15B 108.1 . .
N6 C14 N5 112.0(3) . .
N6 C14 H14A 109.2 . .
N5 C14 H14A 109.2 . .
N6 C14 H14B 109.2 . .
N5 C14 H14B 109.2 . .
H14A C14 H14B 107.9 . .
N8 C16 N5 111.6(3) . .
N8 C16 H16A 109.3 . .
N5 C16 H16A 109.3 . .
N8 C16 H16B 109.3 . .
N5 C16 H16B 109.3 . .
H16A C16 H16B 108.0 . .
N7 C17 N6 111.8(3) . .
N7 C17 H17A 109.3 . .
N6 C17 H17A 109.3 . .
N7 C17 H17B 109.3 . .
N6 C17 H17B 109.3 . .
H17A C17 H17B 107.9 . .
N8 C18 N7 111.0(3) . .
N8 C18 H18A 109.4 . .
N7 C18 H18A 109.4 . .
N8 C18 H18B 109.4 . .
N7 C18 H18B 109.4 . .
H18A C18 H18B 108.0 . .
N8 C19 N6 110.7(3) . .
N8 C19 H19A 109.5 . .
N6 C19 H19A 109.5 . .
N8 C19 H19B 109.5 . .
N6 C19 H19B 109.5 . .
H19A C19 H19B 108.1 . .

loop_
_geom_bond_atom_site_label_1
_geom_bond_atom_site_label_2
_geom_bond_distance
_geom_bond_site_symmetry_2
Ag1 O1 2.266(4) .
Ag1 O2 2.362(4) 5_365
Ag1 N3 2.384(4) 7_465
Ag1 N1 2.471(4) .
Ag1 Ag1 3.2371(9) 5_365
Ag2 N2 2.225(4) .
Ag2 N5 2.237(4) .
Ag3 N6 2.334(3) 8_565
Ag3 N7 2.341(3) 3_455
Ag3 N8 2.385(3) 2_364
Ag3 O3 2.503(3) .
S1 O5 1.446(4) .
S1 O3 1.451(4) .
S1 O4 1.451(4) .
S1 C5 1.780(5) .
O1 C1 1.251(6) .
O2 C1 1.260(6) .
O2 Ag1 2.362(4) 5_365
O6 N9 1.230(5) .
O7 N9 1.252(6) .
O8 N9 1.253(6) .
N1 C8 1.468(6) .
N1 C9 1.473(6) .
N1 C10 1.479(6) .
N2 C11 1.486(6) .
N2 C8 1.490(6) .
N2 C13 1.491(6) .
N3 C11 1.478(6) .
N3 C9 1.480(6) .
N3 C12 1.502(6) .
N3 Ag1 2.384(4) 7_455
N4 C13 1.456(6) .
N4 C12 1.459(6) .
N4 C10 1.465(6) .
N5 C14 1.488(5) .
N5 C16 1.491(5) .
N5 C15 1.496(5) .
N6 C14 1.469(5) .
N6 C17 1.479(5) .
N6 C19 1.489(5) .
N6 Ag3 2.334(3) 8_566
N7 C17 1.475(5) .
N7 C15 1.485(5) .
N7 C18 1.490(5) .
N7 Ag3 2.341(3) 3
N8 C16 1.470(6) .
N8 C19 1.481(5) .
N8 C18 1.484(5) .
N8 Ag3 2.385(3) 2_365
C1 C2 1.505(7) .
C2 C3 1.371(7) .
C2 C7 1.394(8) .
C3 C4 1.374(7) .
C3 H3 0.9300 .
C4 C5 1.371(7) .
C4 H4 0.9300 .
C5 C6 1.371(8) .
C6 C7 1.386(8) .
C6 H6 0.9300 .
C7 H7 0.9300 .
C8 H8A 0.9700 .
C8 H8B 0.9700 .
C9 H9A 0.9700 .
C9 H9B 0.9700 .
C10 H10A 0.9700 .
C10 H10B 0.9700 .
C11 H11A 0.9700 .
C11 H11B 0.9700 .
C12 H12A 0.9700 .
C12 H12B 0.9700 .
C13 H13A 0.9700 .
C13 H13B 0.9700 .
C15 H15A 0.9700 .
C15 H15B 0.9700 .
C14 H14A 0.9700 .
C14 H14B 0.9700 .
C16 H16A 0.9700 .
C16 H16B 0.9700 .
C17 H17A 0.9700 .
C17 H17B 0.9700 .
C18 H18A 0.9700 .
C18 H18B 0.9700 .
C19 H19A 0.9700 .
C19 H19B 0.9700 .

loop_
_geom_torsion_atom_site_label_1
_geom_torsion_atom_site_label_2
_geom_torsion_atom_site_label_3
_geom_torsion_atom_site_label_4
_geom_torsion
_geom_torsion_site_symmetry_1
O2 Ag1 O1 C1 80.6(4) 5_365
N3 Ag1 O1 C1 -58.0(4) 7_465
N1 Ag1 O1 C1 -167.9(4) .
Ag1 Ag1 O1 C1 37.6(4) 5_365
O5 S1 O3 Ag3 90.4(3) .
O4 S1 O3 Ag3 -37.7(3) .
C5 S1 O3 Ag3 -153.6(2) .
N6 Ag3 O3 S1 -14.2(3) 8_565
N7 Ag3 O3 S1 108.6(2) 3_455
N8 Ag3 O3 S1 -127.9(2) 2_364
O1 Ag1 N1 C8 -176.6(3) .
O2 Ag1 N1 C8 -45.7(3) 5_365
N3 Ag1 N1 C8 61.5(3) 7_465
Ag1 Ag1 N1 C8 -118.8(3) 5_365
O1 Ag1 N1 C9 -56.0(3) .
O2 Ag1 N1 C9 75.0(3) 5_365
N3 Ag1 N1 C9 -177.9(3) 7_465
Ag1 Ag1 N1 C9 1.8(4) 5_365
O1 Ag1 N1 C10 62.1(3) .
O2 Ag1 N1 C10 -167.0(3) 5_365
N3 Ag1 N1 C10 -59.8(3) 7_465
Ag1 Ag1 N1 C10 119.9(3) 5_365
Ag1 O1 C1 O2 -8.8(7) .
Ag1 O1 C1 C2 173.8(3) .
Ag1 O2 C1 O1 -49.5(7) 5_365
Ag1 O2 C1 C2 127.9(4) 5_365
O1 C1 C2 C3 175.8(5) .
O2 C1 C2 C3 -1.8(8) .
O1 C1 C2 C7 -2.7(9) .
O2 C1 C2 C7 179.7(6) .
C7 C2 C3 C4 1.7(10) .
C1 C2 C3 C4 -176.9(5) .
C2 C3 C4 C5 0.6(9) .
C3 C4 C5 C6 -2.8(10) .
C3 C4 C5 S1 179.3(4) .
O5 S1 C5 C4 102.1(5) .
O3 S1 C5 C4 -18.1(5) .
O4 S1 C5 C4 -138.6(5) .
O5 S1 C5 C6 -75.8(7) .
O3 S1 C5 C6 164.0(6) .
O4 S1 C5 C6 43.5(7) .
C4 C5 C6 C7 2.7(12) .
S1 C5 C6 C7 -179.4(7) .
C5 C6 C7 C2 -0.4(14) .
C3 C2 C7 C6 -1.7(12) .
C1 C2 C7 C6 176.8(7) .
C9 N1 C8 N2 59.4(5) .
C10 N1 C8 N2 -58.1(5) .
Ag1 N1 C8 N2 -179.6(3) .
C11 N2 C8 N1 -58.9(5) .
C13 N2 C8 N1 56.9(5) .
Ag2 N2 C8 N1 179.5(3) .
C8 N1 C9 N3 -58.7(5) .
C10 N1 C9 N3 59.5(5) .
Ag1 N1 C9 N3 178.5(3) .
C11 N3 C9 N1 57.7(5) .
C12 N3 C9 N1 -58.7(5) .
Ag1 N3 C9 N1 179.1(3) 7_455
C13 N4 C10 N1 -58.7(5) .
C12 N4 C10 N1 60.3(5) .
C8 N1 C10 N4 58.4(5) .
C9 N1 C10 N4 -59.5(5) .
Ag1 N1 C10 N4 -178.3(3) .
C9 N3 C11 N2 -57.8(5) .
C12 N3 C11 N2 58.2(5) .
Ag1 N3 C11 N2 177.3(3) 7_455
C8 N2 C11 N3 58.1(5) .
C13 N2 C11 N3 -58.4(5) .
Ag2 N2 C11 N3 178.6(3) .
C13 N4 C12 N3 59.6(5) .
C10 N4 C12 N3 -59.9(5) .
C11 N3 C12 N4 -58.2(5) .
C9 N3 C12 N4 58.7(5) .
Ag1 N3 C12 N4 -176.4(3) 7_455
C12 N4 C13 N2 -60.7(5) .
C10 N4 C13 N2 58.2(5) .
C11 N2 C13 N4 59.2(5) .
C8 N2 C13 N4 -56.8(5) .
Ag2 N2 C13 N4 -178.0(3) .
C17 N7 C15 N5 58.6(4) .
C18 N7 C15 N5 -59.5(4) .
Ag3 N7 C15 N5 175.6(2) 3
C14 N5 C15 N7 -58.0(4) .
C16 N5 C15 N7 59.0(4) .
Ag2 N5 C15 N7 -179.2(2) .
C17 N6 C14 N5 -59.3(4) .
C19 N6 C14 N5 58.7(4) .
Ag3 N6 C14 N5 180.0(2) 8_566
C16 N5 C14 N6 -57.7(4) .
C15 N5 C14 N6 59.2(4) .
Ag2 N5 C14 N6 -179.1(3) .
C19 N8 C16 N5 -59.0(4) .
C18 N8 C16 N5 59.6(4) .
Ag3 N8 C16 N5 -178.5(2) 2_365
C14 N5 C16 N8 57.6(4) .
C15 N5 C16 N8 -59.4(4) .
Ag2 N5 C16 N8 178.6(2) .
C15 N7 C17 N6 -59.7(4) .
C18 N7 C17 N6 58.2(5) .
Ag3 N7 C17 N6 -178.5(3) 3
C14 N6 C17 N7 59.4(4) .
C19 N6 C17 N7 -58.5(5) .
Ag3 N6 C17 N7 -178.9(3) 8_566
C16 N8 C18 N7 -59.5(4) .
C19 N8 C18 N7 59.1(4) .
Ag3 N8 C18 N7 -179.7(2) 2_365
C17 N7 C18 N8 -58.4(4) .
C15 N7 C18 N8 59.7(4) .
Ag3 N7 C18 N8 -177.6(3) 3
C16 N8 C19 N6 59.2(4) .
C18 N8 C19 N6 -59.0(4) .
Ag3 N8 C19 N6 178.4(3) 2_365
C14 N6 C19 N8 -58.9(4) .
C17 N6 C19 N8 58.4(4) .
Ag3 N6 C19 N8 178.9(3) 8_566
